data_7040594
loop_
_publ_author_name
'Richter, Stefan'
'Singh, Sushma'
'Draca, Dijana'
'Kate, Anup'
'Kumbhar, Anupa'
'Kumbhar, Avinash S.'
'Maksimovic-Ivanic, Danijela'
'Mijatovic, Sanja'
'L\"onnecke, Peter'
'Hey-Hawkins, Evamarie'

_publ_section_title
;
 Antiproliferative activity of ruthenium(ii) arene complexes with mono-
 and bidentate pyridine-based ligands.
;
_journal_issue 33
_journal_name_full 'Dalton transactions (Cambridge, England : 2003)'
_journal_page_first 13114
_journal_page_last 13125
_journal_paper_doi 10.1039/c6dt01782g
_journal_volume 45
_journal_year 2016
_chemical_formula_sum 'C24 H26 Cl8 N2 O2 Ru'
_chemical_formula_weight 759.14
_chemical_name_systematic
;
 ?
;
_space_group_IT_number 2
_symmetry_cell_setting triclinic
_symmetry_Int_Tables_number 2
_symmetry_space_group_name_Hall '-P 1'
_symmetry_space_group_name_H-M 'P -1'
_atom_sites_solution_hydrogens mixed
_atom_sites_solution_primary direct
_atom_sites_solution_secondary difmap
_audit_creation_date 2013-10-18T17:51:24-00:00
_audit_creation_method 'WinGX routine CIF_UPDATE'
_audit_update_record
;
2015-08-28 deposited with the CCDC.
2016-05-24 downloaded from the CCDC.
;
_cell_angle_alpha 89.789(3)
_cell_angle_beta 78.641(3)
_cell_angle_gamma 71.348(3)
_cell_formula_units_Z 2
_cell_length_a 10.6312(4)
_cell_length_b 11.2465(4)
_cell_length_c 13.7626(4)
_cell_measurement_reflns_used 5868
_cell_measurement_temperature 130(2)
_cell_measurement_theta_max 28.48
_cell_measurement_theta_min 3.236
_cell_volume 1525.43(10)
_computing_cell_refinement
;
        CrysAlisPro, Agilent Technologies,
        Version 1.171.36.28 (release 01-02-2013 CrysAlis171 .NET)
        (compiled Feb  1 2013,16:14:44)
;
_computing_data_collection
;
        CrysAlisPro, Agilent Technologies,
        Version 1.171.36.28 (release 01-02-2013 CrysAlis171 .NET)
        (compiled Feb  1 2013,16:14:44)
;
_computing_data_reduction
;
        CrysAlisPro, Agilent Technologies,
        Version 1.171.36.28 (release 01-02-2013 CrysAlis171 .NET)
        (compiled Feb  1 2013,16:14:44)
;
_computing_molecular_graphics
;
 ORTEP3 for Windows
 L. J. Farrugia, J. Appl. Crystallogr. 1997, 30, 565.
;
_computing_publication_material
;
 WINGX
 L.J. Farrugia,
 J. Appl. Cryst., 2012, 45, 849-854.
;
_computing_structure_refinement 'SHELXL-2013 (Sheldrick, 2013)'
_computing_structure_solution
;
 SIR92
 A. Altomare, G. Cascarano, C. Giacovazzo and A. Guagliardi,
 J. Appl. Crystallogr. 1993, 26, 343-350.
;
_diffrn_ambient_temperature 130(2)
_diffrn_detector_area_resol_mean 16.356
_diffrn_measured_fraction_theta_full 0.998
_diffrn_measured_fraction_theta_max 0.999
_diffrn_measurement_device_type 'Xcalibur, Sapphire3, Gemini'
_diffrn_measurement_method '\w scans'
_diffrn_orient_matrix_UB_11 -0.0632958
_diffrn_orient_matrix_UB_12 0.043828
_diffrn_orient_matrix_UB_13 -0.0044003
_diffrn_orient_matrix_UB_21 -0.0276352
_diffrn_orient_matrix_UB_22 -0.0496513
_diffrn_orient_matrix_UB_23 -0.0000215
_diffrn_orient_matrix_UB_31 -0.0202412
_diffrn_orient_matrix_UB_32 0.0079277
_diffrn_orient_matrix_UB_33 0.0524915
_diffrn_radiation_monochromator graphite
_diffrn_radiation_type MoK\a
_diffrn_radiation_wavelength 0.71073
_diffrn_reflns_av_R_equivalents 0.0465
_diffrn_reflns_av_unetI/netI 0.0726
_diffrn_reflns_Laue_measured_fraction_full 0.998
_diffrn_reflns_Laue_measured_fraction_max 0.999
_diffrn_reflns_limit_h_max 13
_diffrn_reflns_limit_h_min -13
_diffrn_reflns_limit_k_max 14
_diffrn_reflns_limit_k_min -14
_diffrn_reflns_limit_l_max 17
_diffrn_reflns_limit_l_min -17
_diffrn_reflns_number 19673
_diffrn_reflns_point_group_measured_fraction_full 0.998
_diffrn_reflns_point_group_measured_fraction_max 0.999
_diffrn_reflns_theta_full 25.242
_diffrn_reflns_theta_max 26.372
_diffrn_reflns_theta_min 2.802
_exptl_absorpt_coefficient_mu 1.24
_exptl_absorpt_correction_T_max 1
_exptl_absorpt_correction_T_min 0.99323
_exptl_absorpt_correction_type multi-scan
_exptl_absorpt_process_details
;
        CrysAlisPro, Agilent Technologies,
        Version 1.171.36.28 (release 01-02-2013 CrysAlis171 .NET)
        (compiled Feb  1 2013,16:14:44)
        Empirical absorption correction using spherical harmonics,
 implemented in SCALE3 ABSPACK scaling algorithm.
;
_exptl_crystal_colour 'clear intense orange'
_exptl_crystal_density_diffrn 1.653
_exptl_crystal_description irregular
_exptl_crystal_F_000 760
_exptl_crystal_size_max 0.1
_exptl_crystal_size_mid 0.05
_exptl_crystal_size_min 0.03
_refine_diff_density_max 1.259
_refine_diff_density_min -0.627
_refine_diff_density_rms 0.097
_refine_ls_extinction_method none
_refine_ls_goodness_of_fit_ref 1.036
_refine_ls_hydrogen_treatment mixed
_refine_ls_matrix_type full
_refine_ls_number_parameters 360
_refine_ls_number_reflns 6231
_refine_ls_number_restraints 7
_refine_ls_restrained_S_all 1.036
_refine_ls_R_factor_all 0.0617
_refine_ls_R_factor_gt 0.0431
_refine_ls_shift/su_max 0
_refine_ls_shift/su_mean 0
_refine_ls_structure_factor_coef Fsqd
_refine_ls_weighting_details 'w=1/[\s^2^(Fo^2^)+(0.0396P)^2^+0.5569P] where P=(Fo^2^+2Fc^2^)/3'
_refine_ls_weighting_scheme calc
_refine_ls_wR_factor_gt 0.0848
_refine_ls_wR_factor_ref 0.0914
_reflns_number_gt 4964
_reflns_number_total 6231
_reflns_threshold_expression 'I > 2\s(I)'
_cod_data_source_file c6dt01782g2.cif
_cod_data_source_block compound3_x1887fin
_cod_database_code 7040594

loop_
_symmetry_equiv_pos_as_xyz
'x, y, z'
'-x, -y, -z'

loop_
_atom_site_label
_atom_site_type_symbol
_atom_site_fract_x
_atom_site_fract_y
_atom_site_fract_z
_atom_site_U_iso_or_equiv
_atom_site_adp_type
_atom_site_occupancy
_atom_site_calc_flag
_atom_site_disorder_assembly
_atom_site_disorder_group
Ru1 Ru 0.09200(3) 0.39739(3) 0.29958(2) 0.01916(9) Uani 1 d . .
Cl1 Cl 0.16711(9) 0.57764(8) 0.30083(7) 0.0275(2) Uani 1 d . .
Cl2 Cl -0.13179(8) 0.55015(8) 0.30580(6) 0.02293(19) Uani 1 d . .
O1 O -0.3211(3) -0.0172(2) -0.0266(2) 0.0303(6) Uani 1 d . .
O2 O -0.5064(3) 0.1176(2) 0.06992(18) 0.0312(6) Uani 1 d . .
N1 N 0.1364(3) 0.3992(3) 0.1387(2) 0.0213(6) Uani 1 d . .
N2 N -0.0610(3) 0.3610(3) 0.1266(2) 0.0240(7) Uani 1 d . .
C1 C 0.2629(4) 0.2850(3) 0.3633(2) 0.0249(8) Uani 1 d . .
C2 C 0.1477(4) 0.3416(3) 0.4415(2) 0.0232(8) Uani 1 d . .
H2 H 0.1571 0.3897 0.4946 0.028 Uiso 1 calc . .
C3 C 0.0227(4) 0.3276(3) 0.4414(2) 0.0240(8) Uani 1 d . .
H3 H -0.0516 0.3667 0.4943 0.029 Uiso 1 calc . .
C4 C 0.0030(4) 0.2559(3) 0.3636(3) 0.0270(8) Uani 1 d . .
C5 C 0.1152(4) 0.1991(3) 0.2875(3) 0.0270(8) Uani 1 d . .
H5 H 0.1058 0.1498 0.2353 0.032 Uiso 1 calc . .
C6 C 0.2425(4) 0.2137(3) 0.2871(3) 0.0256(8) Uani 1 d . .
H6 H 0.3166 0.1744 0.2339 0.031 Uiso 1 calc . .
C7 C 0.3991(4) 0.3018(4) 0.3592(3) 0.0309(9) Uani 1 d . .
H7 H 0.4232 0.3388 0.2948 0.037 Uiso 1 calc . .
C8 C 0.4018(4) 0.3892(4) 0.4418(3) 0.0414(10) Uani 1 d . .
H8A H 0.3348 0.4722 0.44 0.062 Uiso 1 calc . .
H8B H 0.4925 0.3973 0.4328 0.062 Uiso 1 calc . .
H8C H 0.3801 0.3547 0.5061 0.062 Uiso 1 calc . .
C9 C 0.5064(4) 0.1724(4) 0.3578(3) 0.0438(11) Uani 1 d . .
H9A H 0.4871 0.1346 0.4209 0.066 Uiso 1 calc . .
H9B H 0.5964 0.1819 0.3485 0.066 Uiso 1 calc . .
H9C H 0.5043 0.118 0.3031 0.066 Uiso 1 calc . .
C10 C -0.1346(4) 0.2476(4) 0.3642(3) 0.0367(10) Uani 1 d . .
H10A H -0.1355 0.2121 0.2995 0.055 Uiso 1 calc . .
H10B H -0.2021 0.3319 0.3773 0.055 Uiso 1 calc . .
H10C H -0.1564 0.1934 0.4162 0.055 Uiso 1 calc . .
C11 C 0.2562(4) 0.4119(3) 0.0956(3) 0.0276(8) Uani 1 d . .
H11 H 0.3064 0.4378 0.1364 0.033 Uiso 1 calc . .
C12 C 0.3091(4) 0.3893(4) -0.0043(3) 0.0334(9) Uani 1 d . .
H12 H 0.3959 0.3957 -0.0316 0.04 Uiso 1 calc . .
C13 C 0.2339(4) 0.3569(4) -0.0646(3) 0.0318(9) Uani 1 d . .
H13 H 0.2682 0.3408 -0.1341 0.038 Uiso 1 calc . .
C14 C 0.1096(4) 0.3482(3) -0.0228(3) 0.0272(8) Uani 1 d . .
H14 H 0.0552 0.3292 -0.0636 0.033 Uiso 1 calc . .
C15 C 0.0631(3) 0.3674(3) 0.0794(2) 0.0222(8) Uani 1 d . .
C16 C -0.1370(4) 0.2941(3) 0.0953(2) 0.0225(8) Uani 1 d . .
C17 C -0.0809(4) 0.1884(3) 0.0292(3) 0.0257(8) Uani 1 d . .
H17 H 0.0131 0.1617 -0.0004 0.031 Uiso 1 calc . .
C18 C -0.1621(4) 0.1225(3) 0.0065(3) 0.0248(8) Uani 1 d . .
H18 H -0.1238 0.0519 -0.0402 0.03 Uiso 1 calc . .
C19 C -0.2982(4) 0.1575(3) 0.0508(2) 0.0236(8) Uani 1 d . .
C20 C -0.3541(4) 0.2639(3) 0.1162(3) 0.0264(8) Uani 1 d . .
H20 H -0.4479 0.2899 0.146 0.032 Uiso 1 calc . .
C21 C -0.2751(4) 0.3317(3) 0.1382(3) 0.0275(8) Uani 1 d . .
H21 H -0.3146 0.4044 0.1827 0.033 Uiso 1 calc . .
C22 C -0.3846(4) 0.0853(3) 0.0325(3) 0.0247(8) Uani 1 d . .
H1O1 H -0.379(4) -0.047(4) -0.036(3) 0.038(13) Uiso 1 d . .
H1N2 H -0.103(4) 0.412(3) 0.1880(19) 0.041(12) Uiso 1 d . .
Cl3 Cl 0.5185(7) 0.6612(5) 0.3037(4) 0.0472(8) Uani 0.873(8) d A 1
Cl4 Cl 0.32908(17) 0.88693(18) 0.4115(2) 0.0432(5) Uani 0.873(8) d A 1
Cl5 Cl 0.34527(19) 0.8490(3) 0.20342(12) 0.0692(9) Uani 0.873(8) d A 1
C23 C 0.3593(8) 0.7756(5) 0.3137(4) 0.0318(11) Uani 0.873(8) d A 1
H23 H 0.2887 0.7332 0.3285 0.038 Uiso 0.873(8) calc A 1
Cl3F Cl 0.517(5) 0.649(4) 0.314(3) 0.0472(8) Uani 0.127(8) d A 2
Cl4F Cl 0.3356(17) 0.8961(15) 0.3756(15) 0.056(5) Uiso 0.127(8) d A 2
Cl5F Cl 0.3419(13) 0.7828(19) 0.1857(10) 0.059(4) Uiso 0.127(8) d A 2
C23F C 0.359(5) 0.756(3) 0.3075(19) 0.0318(11) Uani 0.127(8) d A 2
H23F H 0.2875 0.72 0.3396 0.038 Uiso 0.127(8) calc A 2
Cl6 Cl -0.12475(14) -0.06697(12) 0.21606(8) 0.0579(3) Uani 1 d . .
Cl7 Cl -0.01135(12) -0.08922(10) 0.39262(9) 0.0460(3) Uani 1 d . .
Cl8 Cl -0.27227(11) -0.11918(10) 0.39972(8) 0.0429(3) Uani 1 d . .
C24 C -0.1102(4) -0.1441(4) 0.3265(3) 0.0338(9) Uani 1 d . .
H24 H -0.0652 -0.2364 0.3096 0.041 Uiso 1 calc . .

loop_
_atom_site_aniso_label
_atom_site_aniso_U_11
_atom_site_aniso_U_22
_atom_site_aniso_U_33
_atom_site_aniso_U_23
_atom_site_aniso_U_13
_atom_site_aniso_U_12
Ru1 0.02178(16) 0.01517(14) 0.01824(15) 0.00181(11) -0.00543(11) -0.00211(11)
Cl1 0.0297(5) 0.0215(4) 0.0325(5) 0.0019(4) -0.0097(4) -0.0082(4)
Cl2 0.0235(5) 0.0186(4) 0.0234(4) -0.0012(3) -0.0074(3) -0.0006(3)
O1 0.0299(16) 0.0245(14) 0.0379(16) -0.0058(12) -0.0052(12) -0.0116(12)
O2 0.0295(16) 0.0327(15) 0.0309(14) -0.0052(12) -0.0029(12) -0.0113(12)
N1 0.0199(16) 0.0200(15) 0.0208(15) 0.0023(12) -0.0024(12) -0.0032(12)
N2 0.0238(17) 0.0258(16) 0.0206(16) -0.0031(13) -0.0042(13) -0.0058(13)
C1 0.029(2) 0.0206(18) 0.0191(18) 0.0056(14) -0.0106(15) 0.0028(15)
C2 0.029(2) 0.0192(18) 0.0177(17) 0.0046(14) -0.0055(15) -0.0016(15)
C3 0.030(2) 0.0188(18) 0.0178(18) 0.0049(14) -0.0013(15) -0.0032(15)
C4 0.030(2) 0.0202(18) 0.030(2) 0.0115(16) -0.0073(16) -0.0069(16)
C5 0.039(2) 0.0160(17) 0.0255(19) -0.0005(15) -0.0120(17) -0.0047(16)
C6 0.032(2) 0.0152(17) 0.0203(18) 0.0036(14) -0.0049(15) 0.0039(15)
C7 0.028(2) 0.035(2) 0.028(2) 0.0083(17) -0.0098(16) -0.0057(17)
C8 0.038(3) 0.051(3) 0.040(2) 0.005(2) -0.017(2) -0.015(2)
C9 0.027(2) 0.048(3) 0.047(3) 0.009(2) -0.0099(19) 0.002(2)
C10 0.040(3) 0.035(2) 0.041(2) 0.0112(19) -0.0117(19) -0.018(2)
C11 0.026(2) 0.027(2) 0.028(2) 0.0062(16) -0.0076(16) -0.0056(16)
C12 0.029(2) 0.036(2) 0.029(2) 0.0094(18) -0.0008(17) -0.0051(18)
C13 0.037(2) 0.031(2) 0.0195(19) 0.0035(16) -0.0003(17) -0.0045(18)
C14 0.035(2) 0.0241(19) 0.0194(18) 0.0000(15) -0.0070(16) -0.0047(17)
C15 0.024(2) 0.0160(17) 0.0236(18) -0.0003(14) -0.0071(15) -0.0006(15)
C16 0.0237(19) 0.0200(18) 0.0231(18) 0.0019(14) -0.0075(15) -0.0046(15)
C17 0.0216(19) 0.0243(19) 0.0267(19) -0.0001(15) -0.0042(15) -0.0019(15)
C18 0.028(2) 0.0196(18) 0.0232(19) -0.0035(15) -0.0059(15) -0.0028(15)
C19 0.029(2) 0.0194(18) 0.0228(18) 0.0042(15) -0.0104(15) -0.0057(15)
C20 0.024(2) 0.0253(19) 0.0263(19) 0.0016(16) -0.0020(15) -0.0042(16)
C21 0.029(2) 0.0243(19) 0.0254(19) -0.0029(16) -0.0041(16) -0.0049(16)
C22 0.033(2) 0.0225(19) 0.0197(18) 0.0012(15) -0.0083(16) -0.0088(16)
Cl3 0.0410(7) 0.0498(15) 0.0400(16) 0.0056(10) -0.0052(11) -0.0016(10)
Cl4 0.0487(9) 0.0481(9) 0.0342(11) -0.0075(8) -0.0053(8) -0.0194(6)
Cl5 0.0917(13) 0.0670(18) 0.0322(9) 0.0137(8) -0.0182(8) 0.0000(10)
C23 0.034(2) 0.035(3) 0.029(2) 0.0039(19) -0.0090(18) -0.014(2)
Cl3F 0.0410(7) 0.0498(15) 0.0400(16) 0.0056(10) -0.0052(11) -0.0016(10)
C23F 0.034(2) 0.035(3) 0.029(2) 0.0039(19) -0.0090(18) -0.014(2)
Cl6 0.0797(9) 0.0593(8) 0.0288(6) 0.0081(5) -0.0062(6) -0.0177(7)
Cl7 0.0518(7) 0.0296(5) 0.0586(7) 0.0015(5) -0.0211(6) -0.0103(5)
Cl8 0.0377(6) 0.0334(6) 0.0463(6) 0.0072(5) -0.0024(5) 0.0001(5)
C24 0.035(2) 0.025(2) 0.036(2) 0.0002(17) -0.0058(18) -0.0027(17)

loop_
_atom_type_symbol
_atom_type_description
_atom_type_scat_dispersion_real
_atom_type_scat_dispersion_imag
_atom_type_scat_source
Ru Ru -1.2594 0.8363 'International Tables Vol C Tables 4.2.6.8 and 6.1.1.4'
Cl Cl 0.1484 0.1585 'International Tables Vol C Tables 4.2.6.8 and 6.1.1.4'
O O 0.0106 0.006 'International Tables Vol C Tables 4.2.6.8 and 6.1.1.4'
N N 0.0061 0.0033 'International Tables Vol C Tables 4.2.6.8 and 6.1.1.4'
C C 0.0033 0.0016 'International Tables Vol C Tables 4.2.6.8 and 6.1.1.4'
H H 0 0 'International Tables Vol C Tables 4.2.6.8 and 6.1.1.4'

loop_
_geom_angle_atom_site_label_1
_geom_angle_atom_site_label_2
_geom_angle_atom_site_label_3
_geom_angle
C6 Ru1 C5 38.18(13)
C6 Ru1 N1 88.82(11)
C5 Ru1 N1 90.02(12)
C6 Ru1 C3 79.98(13)
C5 Ru1 C3 67.46(13)
N1 Ru1 C3 155.08(12)
C6 Ru1 C2 67.80(13)
C5 Ru1 C2 80.13(13)
N1 Ru1 C2 152.82(12)
C3 Ru1 C2 37.06(13)
C6 Ru1 C1 37.92(13)
C5 Ru1 C1 69.02(14)
N1 Ru1 C1 114.65(12)
C3 Ru1 C1 68.36(13)
C2 Ru1 C1 38.18(12)
C6 Ru1 C4 68.47(14)
C5 Ru1 C4 37.34(13)
N1 Ru1 C4 117.01(12)
C3 Ru1 C4 38.09(13)
C2 Ru1 C4 68.30(13)
C1 Ru1 C4 82.07(14)
C6 Ru1 Cl1 117.92(11)
C5 Ru1 Cl1 155.99(10)
N1 Ru1 Cl1 86.41(8)
C3 Ru1 Cl1 118.51(10)
C2 Ru1 Cl1 92.39(10)
C1 Ru1 Cl1 90.98(10)
C4 Ru1 Cl1 156.39(10)
C6 Ru1 Cl2 156.68(11)
C5 Ru1 Cl2 118.54(10)
N1 Ru1 Cl2 90.02(8)
C3 Ru1 Cl2 91.64(9)
C2 Ru1 Cl2 116.97(9)
C1 Ru1 Cl2 154.80(9)
C4 Ru1 Cl2 91.50(10)
Cl1 Ru1 Cl2 85.23(3)
C22 O1 H1O1 107(3)
C11 N1 C15 118.0(3)
C11 N1 Ru1 117.1(2)
C15 N1 Ru1 123.9(2)
C15 N2 C16 128.3(3)
C15 N2 H1N2 116(2)
C16 N2 H1N2 115(2)
C6 C1 C2 116.5(3)
C6 C1 C7 120.7(3)
C2 C1 C7 122.8(3)
C6 C1 Ru1 69.47(19)
C2 C1 Ru1 70.48(19)
C7 C1 Ru1 129.3(2)
C3 C2 C1 121.4(3)
C3 C2 Ru1 71.4(2)
C1 C2 Ru1 71.34(18)
C3 C2 H2 119.3
C1 C2 H2 119.3
Ru1 C2 H2 130.8
C2 C3 C4 121.6(3)
C2 C3 Ru1 71.54(19)
C4 C3 Ru1 71.54(19)
C2 C3 H3 119.2
C4 C3 H3 119.2
Ru1 C3 H3 130.5
C5 C4 C3 117.4(3)
C5 C4 C10 122.7(3)
C3 C4 C10 119.9(3)
C5 C4 Ru1 70.2(2)
C3 C4 Ru1 70.4(2)
C10 C4 Ru1 128.8(2)
C4 C5 C6 121.1(3)
C4 C5 Ru1 72.5(2)
C6 C5 Ru1 70.4(2)
C4 C5 H5 119.4
C6 C5 H5 119.4
Ru1 C5 H5 130.4
C1 C6 C5 121.9(3)
C1 C6 Ru1 72.62(19)
C5 C6 Ru1 71.4(2)
C1 C6 H6 119
C5 C6 H6 119
Ru1 C6 H6 129.5
C1 C7 C8 114.4(3)
C1 C7 C9 109.1(3)
C8 C7 C9 110.8(3)
C1 C7 H7 107.4
C8 C7 H7 107.4
C9 C7 H7 107.4
C7 C8 H8A 109.5
C7 C8 H8B 109.5
H8A C8 H8B 109.5
C7 C8 H8C 109.5
H8A C8 H8C 109.5
H8B C8 H8C 109.5
C7 C9 H9A 109.5
C7 C9 H9B 109.5
H9A C9 H9B 109.5
C7 C9 H9C 109.5
H9A C9 H9C 109.5
H9B C9 H9C 109.5
C4 C10 H10A 109.5
C4 C10 H10B 109.5
H10A C10 H10B 109.5
C4 C10 H10C 109.5
H10A C10 H10C 109.5
H10B C10 H10C 109.5
N1 C11 C12 123.0(4)
N1 C11 H11 118.5
C12 C11 H11 118.5
C11 C12 C13 118.7(4)
C11 C12 H12 120.6
C13 C12 H12 120.6
C14 C13 C12 119.1(3)
C14 C13 H13 120.5
C12 C13 H13 120.5
C13 C14 C15 119.8(4)
C13 C14 H14 120.1
C15 C14 H14 120.1
N1 C15 N2 115.6(3)
N1 C15 C14 121.3(3)
N2 C15 C14 123.0(3)
N2 C16 C17 123.5(3)
N2 C16 C21 117.1(3)
C17 C16 C21 119.2(3)
C18 C17 C16 119.9(3)
C18 C17 H17 120
C16 C17 H17 120
C19 C18 C17 121.0(3)
C19 C18 H18 119.5
C17 C18 H18 119.5
C18 C19 C20 118.9(3)
C18 C19 C22 122.2(3)
C20 C19 C22 119.0(3)
C21 C20 C19 120.8(3)
C21 C20 H20 119.6
C19 C20 H20 119.6
C20 C21 C16 120.1(3)
C20 C21 H21 119.9
C16 C21 H21 119.9
O2 C22 O1 123.0(3)
O2 C22 C19 122.5(3)
O1 C22 C19 114.5(3)
Cl5 C23 Cl3 111.1(4)
Cl5 C23 Cl4 110.3(3)
Cl3 C23 Cl4 110.7(3)
Cl5 C23 H23 108.2
Cl3 C23 H23 108.2
Cl4 C23 H23 108.2
Cl5F C23F Cl3F 112(2)
Cl5F C23F Cl4F 111.6(16)
Cl3F C23F Cl4F 109(2)
Cl5F C23F H23F 108.1
Cl3F C23F H23F 108.1
Cl4F C23F H23F 108.1
Cl8 C24 Cl6 109.5(2)
Cl8 C24 Cl7 110.1(2)
Cl6 C24 Cl7 110.6(2)
Cl8 C24 H24 108.8
Cl6 C24 H24 108.8
Cl7 C24 H24 108.8

loop_
_geom_bond_atom_site_label_1
_geom_bond_atom_site_label_2
_geom_bond_distance
Ru1 C6 2.154(3)
Ru1 C5 2.167(3)
Ru1 N1 2.172(3)
Ru1 C3 2.181(3)
Ru1 C2 2.183(3)
Ru1 C1 2.195(3)
Ru1 C4 2.197(4)
Ru1 Cl1 2.4059(9)
Ru1 Cl2 2.4343(8)
O1 C22 1.319(4)
O1 H1O1 0.82(4)
O2 C22 1.229(4)
N1 C11 1.347(4)
N1 C15 1.353(4)
N2 C15 1.376(4)
N2 C16 1.390(4)
N2 H1N2 0.967(18)
C1 C6 1.413(5)
C1 C2 1.432(5)
C1 C7 1.509(5)
C2 C3 1.387(5)
C2 H2 0.95
C3 C4 1.429(5)
C3 H3 0.95
C4 C5 1.397(5)
C4 C10 1.494(5)
C5 C6 1.413(5)
C5 H5 0.95
C6 H6 0.95
C7 C8 1.517(5)
C7 C9 1.533(5)
C7 H7 1
C8 H8A 0.98
C8 H8B 0.98
C8 H8C 0.98
C9 H9A 0.98
C9 H9B 0.98
C9 H9C 0.98
C10 H10A 0.98
C10 H10B 0.98
C10 H10C 0.98
C11 C12 1.371(5)
C11 H11 0.95
C12 C13 1.382(5)
C12 H12 0.95
C13 C14 1.367(5)
C13 H13 0.95
C14 C15 1.390(5)
C14 H14 0.95
C16 C17 1.391(5)
C16 C21 1.395(5)
C17 C18 1.382(5)
C17 H17 0.95
C18 C19 1.382(5)
C18 H18 0.95
C19 C20 1.391(5)
C19 C22 1.462(5)
C20 C21 1.375(5)
C20 H20 0.95
C21 H21 0.95
Cl3 C23 1.748(5)
Cl4 C23 1.751(5)
Cl5 C23 1.735(5)
C23 H23 1
Cl3F C23F 1.747(19)
Cl4F C23F 1.759(19)
Cl5F C23F 1.736(18)
C23F H23F 1
Cl6 C24 1.756(4)
Cl7 C24 1.764(4)
Cl8 C24 1.752(4)
C24 H24 1

loop_
_geom_hbond_atom_site_label_D
_geom_hbond_atom_site_label_H
_geom_hbond_atom_site_label_A
_geom_hbond_distance_DH
_geom_hbond_distance_HA
_geom_hbond_distance_DA
_geom_hbond_angle_DHA
_geom_hbond_site_symmetry_A
O1 H1O1 O2 0.82(4) 1.78(4) 2.599(4) 174(4) 2_455
N2 H1N2 Cl2 0.967(18) 2.16(2) 3.076(3) 158(3) .
